data_4030991
loop_
_publ_author_name
'Engel-Andreasen, Jens'
'Wich, Kathrine'
'Laursen, Jonas S.'
'Harris, Pernille'
'Olsen, Christian A.'

_publ_section_title
;
 Effects of thionation and fluorination on cis-trans isomerization in
 tertiary amides: an investigation of N-alkylglycine (peptoid) rotamers.
;
_journal_issue 11
_journal_name_full 'The Journal of organic chemistry'
_journal_page_first 5415
_journal_page_last 5427
_journal_paper_doi 10.1021/acs.joc.5b00048
_journal_volume 80
_journal_year 2015
_chemical_absolute_configuration ad
_chemical_formula_moiety 'C19 H19 F3 N2 O S'
_chemical_formula_sum 'C19 H19 F3 N2 O S'
_chemical_formula_weight 380.42
_chemical_name_systematic
;
 ?
;
_space_group_crystal_system orthorhombic
_space_group_IT_number 19
_space_group_name_Hall 'P 2ac 2ab'
_space_group_name_H-M_alt 'P 21 21 21'
_symmetry_space_group_name_Hall 'P 2ac 2ab'
_symmetry_space_group_name_H-M 'P 21 21 21'
_atom_sites_solution_hydrogens geom
_atom_sites_solution_primary direct
_audit_creation_date 2014-09-22
_audit_creation_method
;
Olex2 1.2
(compiled 2014.08.28 svn.r2986 for OlexSys, GUI svn.r4866)
;
_cell_angle_alpha 90
_cell_angle_beta 90
_cell_angle_gamma 90
_cell_formula_units_Z 4
_cell_length_a 9.42268(11)
_cell_length_b 10.66811(13)
_cell_length_c 18.2399(2)
_cell_measurement_reflns_used 5209
_cell_measurement_temperature 119.97(10)
_cell_measurement_theta_max 73.4180
_cell_measurement_theta_min 4.8400
_cell_volume 1833.51(4)
_computing_cell_refinement
;
CrysAlisPro, Agilent Technologies,
Version 1.171.37.33 (release 27-03-2014 CrysAlis171 .NET)
(compiled Mar 27 2014,17:12:48)
;
_computing_data_collection
;
CrysAlisPro, Agilent Technologies,
Version 1.171.37.33 (release 27-03-2014 CrysAlis171 .NET)
(compiled Mar 27 2014,17:12:48)
;
_computing_data_reduction
;
CrysAlisPro, Agilent Technologies,
Version 1.171.37.33 (release 27-03-2014 CrysAlis171 .NET)
(compiled Mar 27 2014,17:12:48)
;
_computing_molecular_graphics 'Olex2 (Dolomanov et al., 2009)'
_computing_publication_material 'Olex2 (Dolomanov et al., 2009)'
_computing_structure_refinement 'ShelXL (Sheldrick, 2008)'
_computing_structure_solution 'ShelXS (Sheldrick, 2008)'
_diffrn_ambient_environment N~2~
_diffrn_ambient_temperature 119.97(10)
_diffrn_detector 'CCD plate'
_diffrn_detector_area_resol_mean 5.3073
_diffrn_detector_type Atlas
_diffrn_measured_fraction_theta_full 0.995
_diffrn_measured_fraction_theta_max 0.979
_diffrn_measurement_details
;
  1 omega  -50.00   32.00   1.0000    1.0000
omega____ theta____ kappa____ phi______ frames
    -      -41.0554   38.0000 -150.0000 82

  2 omega   56.00   90.00   1.0000    1.0000
omega____ theta____ kappa____ phi______ frames
    -       41.0554 -130.0000 -153.0000 34

  3 omega   42.00  100.00   1.0000    1.0000
omega____ theta____ kappa____ phi______ frames
    -      106.6310  -95.0000  -90.0000 58

  4 omega   33.00   83.00   1.0000    1.0000
omega____ theta____ kappa____ phi______ frames
    -      106.6310  -30.0000    0.0000 50

  5 omega   35.00   83.00   1.0000    1.0000
omega____ theta____ kappa____ phi______ frames
    -      106.6310  -45.0000   60.0000 48

  6 omega   79.00  171.00   1.0000    1.0000
omega____ theta____ kappa____ phi______ frames
    -      106.6310   30.0000  120.0000 92

  7 omega  122.00  160.00   1.0000    1.0000
omega____ theta____ kappa____ phi______ frames
    -      106.6310  125.0000  -30.0000 38

  8 omega  146.00  171.00   1.0000    1.0000
omega____ theta____ kappa____ phi______ frames
    -      106.6310   45.0000 -180.0000 25

  9 omega   25.00  104.00   1.0000    1.0000
omega____ theta____ kappa____ phi______ frames
    -      106.6310  -95.0000 -180.0000 79

 10 omega -116.00  -35.00   1.0000    1.0000
omega____ theta____ kappa____ phi______ frames
    -      -41.0554  -77.0000 -120.0000 81
;
_diffrn_measurement_device 'four-circle diffractometer'
_diffrn_measurement_device_type 'SuperNova, Dual, Cu at zero, Atlas'
_diffrn_measurement_method '\w scans'
_diffrn_orient_matrix_UB_11 0.0747941000
_diffrn_orient_matrix_UB_12 -0.0031259000
_diffrn_orient_matrix_UB_13 0.0750910000
_diffrn_orient_matrix_UB_21 0.1452950000
_diffrn_orient_matrix_UB_22 -0.0044579000
_diffrn_orient_matrix_UB_23 -0.0386575000
_diffrn_orient_matrix_UB_31 0.0061353000
_diffrn_orient_matrix_UB_32 0.1442780000
_diffrn_orient_matrix_UB_33 0.0004399000
_diffrn_radiation_monochromator mirror
_diffrn_radiation_probe x-ray
_diffrn_radiation_type CuK\a
_diffrn_radiation_wavelength 1.54184
_diffrn_reflns_av_R_equivalents 0.0253
_diffrn_reflns_av_unetI/netI 0.0342
_diffrn_reflns_laue_measured_fraction_full 0.995
_diffrn_reflns_laue_measured_fraction_max 0.979
_diffrn_reflns_limit_h_max 11
_diffrn_reflns_limit_h_min -11
_diffrn_reflns_limit_k_max 12
_diffrn_reflns_limit_k_min -8
_diffrn_reflns_limit_l_max 22
_diffrn_reflns_limit_l_min -22
_diffrn_reflns_number 6651
_diffrn_reflns_point_group_measured_fraction_full 0.995
_diffrn_reflns_point_group_measured_fraction_max 0.963
_diffrn_reflns_theta_full 67.684
_diffrn_reflns_theta_max 73.931
_diffrn_reflns_theta_min 4.802
_diffrn_source 'sealed X-ray tube'
_diffrn_source_type 'SuperNova (Cu) X-ray Source'
_exptl_absorpt_coefficient_mu 1.927
_exptl_absorpt_correction_T_max 1.00000
_exptl_absorpt_correction_T_min 0.70827
_exptl_absorpt_correction_type multi-scan
_exptl_absorpt_process_details
;
CrysAlisPro, Agilent Technologies,
Version 1.171.37.33 (release 27-03-2014 CrysAlis171 .NET)
(compiled Mar 27 2014,17:12:48)
Empirical absorption correction using spherical harmonics,
 implemented in SCALE3 ABSPACK scaling algorithm.
;
_exptl_crystal_colour colourless
_exptl_crystal_colour_primary colourless
_exptl_crystal_density_diffrn 1.378
_exptl_crystal_description plate
_exptl_crystal_F_000 792
_exptl_crystal_size_max 0.351
_exptl_crystal_size_mid 0.148
_exptl_crystal_size_min 0.106
_refine_diff_density_max 0.217
_refine_diff_density_min -0.188
_refine_diff_density_rms 0.049
_refine_ls_abs_structure_details
;
 Flack x determined using 1404 quotients [(I+)-(I-)]/[(I+)+(I-)]
 (Parsons and Flack (2004), Acta Cryst. A60, s61).
;
_refine_ls_abs_structure_Flack 0.015(9)
_refine_ls_extinction_method none
_refine_ls_goodness_of_fit_ref 1.025
_refine_ls_hydrogen_treatment mixed
_refine_ls_matrix_type full
_refine_ls_number_parameters 237
_refine_ls_number_reflns 3575
_refine_ls_number_restraints 0
_refine_ls_restrained_S_all 1.025
_refine_ls_R_factor_all 0.0312
_refine_ls_R_factor_gt 0.0297
_refine_ls_shift/su_max 0.001
_refine_ls_shift/su_mean 0.000
_refine_ls_structure_factor_coef Fsqd
_refine_ls_weighting_details
;
 w=1/[\s^2^(Fo^2^)+(0.0493P)^2^+0.2046P]
 where P=(Fo^2^+2Fc^2^)/3
;
_refine_ls_weighting_scheme calc
_refine_ls_wR_factor_gt 0.0780
_refine_ls_wR_factor_ref 0.0794
_reflns_Friedel_coverage 0.715
_reflns_friedel_fraction_full 0.996
_reflns_friedel_fraction_max 0.941
_reflns_number_gt 3418
_reflns_number_total 3575
_reflns_threshold_expression 'I > 2\s(I)'
_cod_data_source_file jo5b00048_si_002.cif
_cod_data_source_block compound_8c
_cod_depositor_comments 'Adding full bibliography for 4030982--4030996.cif.'
_cod_database_code 4030991
_shelxl_version_number 2013-2
_chemical_oxdiff_formula 'C19 H19 F3 N2 O1 S1'
_shelx_space_group_comment
;
The symmetry employed for this shelxl refinement is uniquely defined
by the following loop, which should always be used as a source of
symmetry information in preference to the above space-group names.
They are only intended as comments.
;
_reflns_odcompleteness_completeness 99.58
_reflns_odcompleteness_iscentric 1
_reflns_odcompleteness_theta 66.97
_olex2_refinement_description
;
1. Fixed Uiso
 At 1.2 times of:
  All C(H) groups, All C(H,H) groups
 At 1.5 times of:
  All C(H,H,H) groups
2.a Ternary CH refined with riding coordinates:
 C7(H7)
2.b Secondary CH2 refined with riding coordinates:
 C3(H3A,H3B)
2.c Aromatic/amide H refined with riding coordinates:
 C13(H13), C9(H9), C12(H12), C19(H19), C10(H10), C11(H11), C17(H17), C16(H16),
 C18(H18), C15(H15)
2.d Idealised Me refined with riding coordinates and stretchable bonds:
 C5(H5A,H5B,H5C), C6(H6A,H6B,H6C)
;
_olex2_submission_special_instructions 'No special instructions were received'

loop_
_space_group_symop_operation_xyz
'x, y, z'
'-x+1/2, -y, z+1/2'
'x+1/2, -y+1/2, -z'
'-x, y+1/2, -z+1/2'

loop_
_atom_site_label
_atom_site_type_symbol
_atom_site_fract_x
_atom_site_fract_y
_atom_site_fract_z
_atom_site_U_iso_or_equiv
_atom_site_adp_type
_atom_site_occupancy
_atom_site_site_symmetry_order
_atom_site_calc_flag
_atom_site_refinement_flags_posn
S1 S 0.30549(7) 0.20080(5) 0.39563(3) 0.02649(15) Uani 1 1 d .
F1 F 0.59705(15) 0.36399(13) 0.41422(7) 0.0270(3) Uani 1 1 d .
O1 O 0.61321(17) 0.17746(15) 0.26173(9) 0.0259(4) Uani 1 1 d .
F2 F 0.72068(15) 0.43549(13) 0.32414(8) 0.0306(3) Uani 1 1 d .
F3 F 0.76506(16) 0.25315(15) 0.36935(9) 0.0391(4) Uani 1 1 d .
C8 C 0.2227(2) 0.3248(2) 0.19686(11) 0.0176(4) Uani 1 1 d .
C14 C 0.4566(2) 0.27351(18) 0.13825(11) 0.0163(4) Uani 1 1 d .
C3 C 0.3712(2) 0.41799(18) 0.31803(11) 0.0162(4) Uani 1 1 d .
H3A H 0.3108 0.4710 0.2881 0.019 Uiso 1 1 calc R
H3B H 0.4395 0.4716 0.3426 0.019 Uiso 1 1 calc R
N1 N 0.44719(18) 0.33138(16) 0.27048(9) 0.0162(4) Uani 1 1 d .
C13 C 0.1045(2) 0.2599(2) 0.22250(12) 0.0228(5) Uani 1 1 d .
H13 H 0.1165 0.1832 0.2459 0.027 Uiso 1 1 calc R
C2 C 0.5655(2) 0.2697(2) 0.29193(12) 0.0201(4) Uani 1 1 d .
C9 C 0.2028(2) 0.4393(2) 0.16150(12) 0.0200(4) Uani 1 1 d .
H9 H 0.2807 0.4830 0.1434 0.024 Uiso 1 1 calc R
N2 N 0.1841(2) 0.42433(18) 0.40844(10) 0.0238(4) Uani 1 1 d .
C12 C -0.0313(2) 0.3086(2) 0.21344(14) 0.0285(5) Uani 1 1 d .
H12 H -0.1096 0.2641 0.2303 0.034 Uiso 1 1 calc R
C19 C 0.4329(2) 0.1792(2) 0.08703(12) 0.0194(4) Uani 1 1 d .
H19 H 0.3672 0.1166 0.0973 0.023 Uiso 1 1 calc R
C10 C 0.0673(3) 0.4884(2) 0.15314(13) 0.0253(5) Uani 1 1 d .
H10 H 0.0550 0.5652 0.1299 0.030 Uiso 1 1 calc R
C1 C 0.6605(2) 0.3310(2) 0.35153(13) 0.0233(5) Uani 1 1 d .
C7 C 0.3701(2) 0.26999(19) 0.20860(11) 0.0170(4) Uani 1 1 d .
H7 H 0.3576 0.1816 0.2218 0.020 Uiso 1 1 calc R
C11 C -0.0500(2) 0.4235(2) 0.17927(14) 0.0287(5) Uani 1 1 d .
H11 H -0.1405 0.4568 0.1739 0.034 Uiso 1 1 calc R
C17 C 0.6033(2) 0.2711(2) 0.00515(12) 0.0256(5) Uani 1 1 d .
H17 H 0.6522 0.2704 -0.0391 0.031 Uiso 1 1 calc R
C16 C 0.6271(3) 0.3658(2) 0.05550(13) 0.0255(5) Uani 1 1 d .
H16 H 0.6925 0.4285 0.0450 0.031 Uiso 1 1 calc R
C18 C 0.5056(2) 0.1770(2) 0.02104(13) 0.0252(5) Uani 1 1 d .
H18 H 0.4892 0.1130 -0.0125 0.030 Uiso 1 1 calc R
C15 C 0.5537(2) 0.3676(2) 0.12191(12) 0.0203(4) Uani 1 1 d .
H15 H 0.5697 0.4319 0.1553 0.024 Uiso 1 1 calc R
C4 C 0.2797(2) 0.3524(2) 0.37597(11) 0.0186(4) Uani 1 1 d .
C5 C 0.1602(3) 0.5560(2) 0.38905(16) 0.0333(6) Uani 1 1 d .
H5A H 0.2414(17) 0.5897(7) 0.3727(4) 0.050 Uiso 1 1 calc GR
H5B H 0.1306(7) 0.5981(9) 0.4288(8) 0.050 Uiso 1 1 calc GR
H5C H 0.0939(14) 0.5607(2) 0.3539(7) 0.050 Uiso 1 1 calc GR
C6 C 0.0865(3) 0.3735(3) 0.46340(16) 0.0397(7) Uani 1 1 d .
H6A H 0.0544(7) 0.2969(15) 0.4483(3) 0.060 Uiso 1 1 calc GR
H6B H 0.0114(15) 0.4269(11) 0.4690(2) 0.060 Uiso 1 1 calc GR
H6C H 0.1330(10) 0.3652(3) 0.5071(9) 0.060 Uiso 1 1 calc GR

loop_
_atom_site_aniso_label
_atom_site_aniso_U_11
_atom_site_aniso_U_22
_atom_site_aniso_U_33
_atom_site_aniso_U_23
_atom_site_aniso_U_13
_atom_site_aniso_U_12
S1 0.0378(3) 0.0161(2) 0.0256(3) 0.0057(2) 0.0048(2) 0.0023(2)
F1 0.0333(7) 0.0303(7) 0.0175(6) -0.0033(5) -0.0029(6) 0.0038(6)
O1 0.0313(8) 0.0222(8) 0.0243(8) -0.0054(6) -0.0028(7) 0.0109(7)
F2 0.0287(7) 0.0318(7) 0.0313(7) -0.0057(6) 0.0020(6) -0.0050(6)
F3 0.0361(8) 0.0388(8) 0.0425(9) -0.0122(7) -0.0191(7) 0.0194(7)
C8 0.0180(9) 0.0190(10) 0.0159(10) -0.0055(8) 0.0010(8) -0.0006(8)
C14 0.0171(9) 0.0170(10) 0.0147(9) 0.0015(8) 0.0002(8) 0.0041(8)
C3 0.0194(9) 0.0119(9) 0.0173(9) -0.0016(8) 0.0010(8) 0.0015(8)
N1 0.0191(8) 0.0151(8) 0.0144(8) -0.0023(7) 0.0001(7) 0.0026(7)
C13 0.0243(11) 0.0206(10) 0.0236(11) -0.0060(9) 0.0049(9) -0.0036(9)
C2 0.0234(10) 0.0181(10) 0.0187(10) 0.0007(8) -0.0005(8) 0.0036(8)
C9 0.0186(10) 0.0202(10) 0.0213(10) -0.0028(8) -0.0015(8) -0.0005(9)
N2 0.0280(10) 0.0234(9) 0.0200(9) 0.0014(7) 0.0071(8) 0.0038(8)
C12 0.0205(10) 0.0333(13) 0.0319(13) -0.0108(11) 0.0062(9) -0.0055(10)
C19 0.0187(9) 0.0198(10) 0.0198(11) 0.0008(8) -0.0019(8) 0.0005(8)
C10 0.0254(11) 0.0233(11) 0.0272(11) -0.0055(9) -0.0063(9) 0.0043(9)
C1 0.0241(11) 0.0215(11) 0.0243(11) -0.0028(9) -0.0032(9) 0.0066(9)
C7 0.0205(9) 0.0138(9) 0.0167(10) -0.0004(7) 0.0013(8) 0.0000(8)
C11 0.0179(10) 0.0354(13) 0.0329(13) -0.0143(11) -0.0037(9) 0.0030(10)
C17 0.0216(10) 0.0389(14) 0.0164(10) 0.0030(9) 0.0043(8) 0.0053(10)
C16 0.0223(11) 0.0299(12) 0.0244(11) 0.0057(10) 0.0030(9) -0.0006(9)
C18 0.0283(11) 0.0311(13) 0.0163(10) -0.0062(9) -0.0017(9) 0.0043(10)
C15 0.0208(10) 0.0202(10) 0.0198(11) -0.0005(8) 0.0000(8) -0.0017(8)
C4 0.0225(10) 0.0184(10) 0.0148(10) 0.0001(8) -0.0019(8) 0.0014(8)
C5 0.0334(12) 0.0240(12) 0.0424(15) 0.0012(11) 0.0108(11) 0.0109(10)
C6 0.0452(16) 0.0387(15) 0.0353(15) 0.0058(12) 0.0217(13) 0.0044(12)

loop_
_atom_type_symbol
_atom_type_description
_atom_type_scat_dispersion_real
_atom_type_scat_dispersion_imag
_atom_type_scat_source
C C 0.0181 0.0091 'International Tables Vol C Tables 4.2.6.8 and 6.1.1.4'
H H 0.0000 0.0000 'International Tables Vol C Tables 4.2.6.8 and 6.1.1.4'
F F 0.0727 0.0534 'International Tables Vol C Tables 4.2.6.8 and 6.1.1.4'
N N 0.0311 0.0180 'International Tables Vol C Tables 4.2.6.8 and 6.1.1.4'
O O 0.0492 0.0322 'International Tables Vol C Tables 4.2.6.8 and 6.1.1.4'
S S 0.3331 0.5567 'International Tables Vol C Tables 4.2.6.8 and 6.1.1.4'

loop_
_geom_angle_atom_site_label_1
_geom_angle_atom_site_label_2
_geom_angle_atom_site_label_3
_geom_angle
C13 C8 C9 118.9(2)
C13 C8 C7 119.47(19)
C9 C8 C7 121.61(19)
C19 C14 C7 117.55(18)
C15 C14 C19 118.95(19)
C15 C14 C7 123.46(19)
N1 C3 C4 113.42(16)
C3 N1 C7 119.31(17)
C2 N1 C3 122.82(17)
C2 N1 C7 113.96(16)
C12 C13 C8 120.7(2)
O1 C2 N1 124.7(2)
O1 C2 C1 116.44(19)
N1 C2 C1 118.22(18)
C10 C9 C8 120.3(2)
C4 N2 C5 123.5(2)
C4 N2 C6 121.28(19)
C6 N2 C5 115.0(2)
C11 C12 C13 120.0(2)
C18 C19 C14 121.1(2)
C11 C10 C9 120.4(2)
F1 C1 F2 106.69(18)
F1 C1 C2 116.83(19)
F2 C1 C2 109.37(19)
F3 C1 F1 106.68(19)
F3 C1 F2 107.22(19)
F3 C1 C2 109.62(17)
C14 C7 C8 111.17(17)
N1 C7 C8 112.45(16)
N1 C7 C14 111.47(16)
C12 C11 C10 119.6(2)
C16 C17 C18 119.7(2)
C17 C16 C15 120.4(2)
C19 C18 C17 119.7(2)
C14 C15 C16 120.1(2)
C3 C4 S1 120.48(16)
N2 C4 S1 124.27(17)
N2 C4 C3 115.24(18)

loop_
_geom_bond_atom_site_label_1
_geom_bond_atom_site_label_2
_geom_bond_distance
S1 C4 1.674(2)
F1 C1 1.338(3)
O1 C2 1.214(3)
F2 C1 1.347(3)
F3 C1 1.329(3)
C8 C13 1.392(3)
C8 C9 1.394(3)
C8 C7 1.522(3)
C14 C19 1.391(3)
C14 C7 1.521(3)
C14 C15 1.390(3)
C3 N1 1.455(2)
C3 C4 1.533(3)
N1 C2 1.352(3)
N1 C7 1.494(3)
C13 C12 1.391(3)
C2 C1 1.553(3)
C9 C10 1.389(3)
N2 C4 1.324(3)
N2 C5 1.466(3)
N2 C6 1.464(3)
C12 C11 1.386(4)
C19 C18 1.385(3)
C10 C11 1.388(3)
C17 C16 1.383(3)
C17 C18 1.392(4)
C16 C15 1.395(3)

loop_
_geom_torsion_atom_site_label_1
_geom_torsion_atom_site_label_2
_geom_torsion_atom_site_label_3
_geom_torsion_atom_site_label_4
_geom_torsion
O1 C2 C1 F1 -135.1(2)
O1 C2 C1 F2 103.6(2)
O1 C2 C1 F3 -13.7(3)
C8 C13 C12 C11 -0.7(3)
C8 C9 C10 C11 -0.6(3)
C14 C19 C18 C17 -0.5(3)
C3 N1 C2 O1 162.4(2)
C3 N1 C2 C1 -27.4(3)
C3 N1 C7 C8 9.2(2)
C3 N1 C7 C14 134.78(18)
N1 C3 C4 S1 16.4(3)
N1 C3 C4 N2 -164.59(18)
N1 C2 C1 F1 53.9(3)
N1 C2 C1 F2 -67.3(2)
N1 C2 C1 F3 175.39(19)
C13 C8 C9 C10 1.0(3)
C13 C8 C7 C14 132.4(2)
C13 C8 C7 N1 -101.9(2)
C13 C12 C11 C10 1.1(3)
C2 N1 C7 C8 167.54(17)
C2 N1 C7 C14 -66.8(2)
C9 C8 C13 C12 -0.3(3)
C9 C8 C7 C14 -48.2(3)
C9 C8 C7 N1 77.6(2)
C9 C10 C11 C12 -0.4(3)
C19 C14 C7 C8 -80.9(2)
C19 C14 C7 N1 152.76(18)
C19 C14 C15 C16 -0.9(3)
C7 C8 C13 C12 179.1(2)
C7 C8 C9 C10 -178.44(19)
C7 C14 C19 C18 178.8(2)
C7 C14 C15 C16 -178.7(2)
C7 N1 C2 O1 4.9(3)
C7 N1 C2 C1 175.04(18)
C17 C16 C15 C14 0.5(3)
C16 C17 C18 C19 0.2(3)
C18 C17 C16 C15 -0.2(4)
C15 C14 C19 C18 0.9(3)
C15 C14 C7 C8 96.9(2)
C15 C14 C7 N1 -29.4(3)
C4 C3 N1 C2 -77.0(2)
C4 C3 N1 C7 79.4(2)
C5 N2 C4 S1 -178.17(19)
C5 N2 C4 C3 2.9(3)
C6 N2 C4 S1 -2.8(3)
C6 N2 C4 C3 178.2(2)
